data_4060559
loop_
_publ_author_name
'Rowshan Ara Begum'
'Paul R. Sharp'

_publ_section_title
;
 Nickel and Platinum 1,2-Dibromoacenaphthylene Chemistry
;
_journal_name_full Organometallics
_journal_paper_doi 10.1021/om050164u
_journal_year 2005
_chemical_formula_sum 'C24 H36 Br2 P2 Pt'
_chemical_formula_weight 741.38
_space_group_IT_number 4
_symmetry_cell_setting monoclinic
_symmetry_space_group_name_Hall 'P 2yb'
_symmetry_space_group_name_H-M 'P 1 21 1'
_cell_angle_alpha 90.00
_cell_angle_beta 110.3400(10)
_cell_angle_gamma 90.00
_cell_formula_units_Z 2
_cell_length_a 8.9778(5)
_cell_length_b 15.5446(8)
_cell_length_c 10.1242(5)
_cell_measurement_temperature 173(2)
_cell_volume 1324.80(12)
_diffrn_ambient_temperature 173(2)
_exptl_crystal_density_diffrn 1.859
_cod_depositor_comments
;
The following automatic conversions were performed:
'_symmetry_cell_setting' value 'Monoclinic' changed to 'monoclinic'
according to '/home/saulius/struct/CIF-dictionaries/cif_core.dic'
dictionary named 'cif_core.dic' version 2.4.1 from 2010-06-29.

Automatic conversion script
Id: cif_fix_enum 1527 2010-12-29 10:47:43Z saulius 
;
_cod_original_sg_symbol_H-M 'P 21'
_cod_database_code 4060559

loop_
_symmetry_equiv_pos_as_xyz
'x, y, z'
'-x, y+1/2, -z'

loop_
_atom_site_label
_atom_site_type_symbol
_atom_site_fract_x
_atom_site_fract_y
_atom_site_fract_z
_atom_site_U_iso_or_equiv
_atom_site_adp_type
_atom_site_occupancy
_atom_site_symmetry_multiplicity
_atom_site_calc_flag
_atom_site_refinement_flags
_atom_site_disorder_assembly
_atom_site_disorder_group
Pt1 Pt 0.233985(16) 0.500520(9) 0.191277(13) 0.01834(4) Uani 1 1 d . . .
Br1 Br -0.08329(6) 0.63489(3) 0.18471(6) 0.03038(11) Uani 1 1 d . . .
P1 P 0.41336(14) 0.57310(7) 0.37407(11) 0.0217(2) Uani 1 1 d . . .
C1 C 0.0147(5) 0.5214(2) 0.2123(5) 0.0220(10) Uani 1 1 d . . .
Br2 Br -0.11608(5) 0.49785(5) -0.10155(4) 0.03431(10) Uani 1 1 d . . .
P2 P 0.38436(14) 0.43088(7) 0.08259(12) 0.0225(2) Uani 1 1 d . . .
C2 C -0.0005(5) 0.4635(3) 0.0915(4) 0.0238(9) Uani 1 1 d . . .
C3 C -0.0671(6) 0.2974(3) 0.0684(6) 0.0347(11) Uani 1 1 d . . .
H3 H -0.0670 0.2902 -0.0247 0.042 Uiso 1 1 calc R . .
C4 C -0.0937(6) 0.2265(3) 0.1443(7) 0.0464(15) Uani 1 1 d . . .
H4 H -0.1112 0.1716 0.1003 0.056 Uiso 1 1 calc R . .
C5 C -0.0955(6) 0.2332(3) 0.2769(7) 0.0431(14) Uani 1 1 d . . .
H5 H -0.1149 0.1836 0.3232 0.052 Uiso 1 1 calc R . .
C6 C -0.0656(6) 0.3336(4) 0.4864(6) 0.0438(14) Uani 1 1 d . . .
H6 H -0.0813 0.2891 0.5446 0.053 Uiso 1 1 calc R . .
C7 C -0.0407(6) 0.4148(4) 0.5355(5) 0.0407(13) Uani 1 1 d . . .
H7 H -0.0409 0.4258 0.6277 0.049 Uiso 1 1 calc R . .
C8 C -0.0141(6) 0.4844(4) 0.4568(4) 0.0336(13) Uani 1 1 d . . .
H8 H 0.0041 0.5408 0.4953 0.040 Uiso 1 1 calc R . .
C9 C -0.0151(5) 0.4684(3) 0.3222(5) 0.0250(9) Uani 1 1 d . . .
C10 C -0.0414(5) 0.3772(3) 0.1312(5) 0.0248(10) Uani 1 1 d . . .
C11 C -0.0688(6) 0.3135(3) 0.3473(5) 0.0339(11) Uani 1 1 d . . .
C12 C -0.0433(5) 0.3838(3) 0.2713(5) 0.0256(10) Uani 1 1 d . . .
C13 C 0.4470(7) 0.5211(3) 0.5451(5) 0.0390(14) Uani 1 1 d . . .
H13A H 0.5218 0.5566 0.6203 0.047 Uiso 1 1 calc R . .
H13B H 0.3452 0.5187 0.5625 0.047 Uiso 1 1 calc R . .
C14 C 0.5141(10) 0.4298(4) 0.5539(7) 0.0628(19) Uani 1 1 d . . .
H14A H 0.6139 0.4314 0.5349 0.094 Uiso 1 1 calc R . .
H14B H 0.4374 0.3932 0.4840 0.094 Uiso 1 1 calc R . .
H14C H 0.5338 0.4065 0.6484 0.094 Uiso 1 1 calc R . .
C15 C 0.3347(6) 0.6776(3) 0.4005(5) 0.0320(11) Uani 1 1 d . . .
H15A H 0.2326 0.6691 0.4157 0.038 Uiso 1 1 calc R . .
H15B H 0.4099 0.7051 0.4859 0.038 Uiso 1 1 calc R . .
C16 C 0.3091(7) 0.7358(3) 0.2764(6) 0.0431(13) Uani 1 1 d . . .
H16A H 0.2509 0.7048 0.1895 0.065 Uiso 1 1 calc R . .
H16B H 0.4121 0.7546 0.2735 0.065 Uiso 1 1 calc R . .
H16C H 0.2476 0.7862 0.2853 0.065 Uiso 1 1 calc R . .
C17 C 0.6110(6) 0.5974(3) 0.3720(5) 0.0322(11) Uani 1 1 d . . .
H17A H 0.6674 0.5424 0.3748 0.039 Uiso 1 1 calc R . .
H17B H 0.5990 0.6255 0.2811 0.039 Uiso 1 1 calc R . .
C18 C 0.7172(6) 0.6552(4) 0.4916(6) 0.0447(14) Uani 1 1 d . . .
H18A H 0.7346 0.6274 0.5825 0.067 Uiso 1 1 calc R . .
H18B H 0.6649 0.7109 0.4890 0.067 Uiso 1 1 calc R . .
H18C H 0.8196 0.6642 0.4791 0.067 Uiso 1 1 calc R . .
C19 C 0.4936(6) 0.3383(3) 0.1798(5) 0.0367(12) Uani 1 1 d . . .
H19A H 0.5523 0.3111 0.1242 0.044 Uiso 1 1 calc R . .
H19B H 0.5727 0.3586 0.2695 0.044 Uiso 1 1 calc R . .
C20 C 0.3894(8) 0.2716(3) 0.2120(6) 0.0461(15) Uani 1 1 d . . .
H20A H 0.3400 0.2961 0.2759 0.069 Uiso 1 1 calc R . .
H20B H 0.4540 0.2217 0.2568 0.069 Uiso 1 1 calc R . .
H20C H 0.3066 0.2536 0.1244 0.069 Uiso 1 1 calc R . .
C21 C 0.2596(6) 0.3841(3) -0.0867(5) 0.0321(11) Uani 1 1 d . . .
H21A H 0.1760 0.3488 -0.0700 0.039 Uiso 1 1 calc R . .
H21B H 0.2058 0.4317 -0.1503 0.039 Uiso 1 1 calc R . .
C22 C 0.3440(8) 0.3286(4) -0.1626(6) 0.0463(14) Uani 1 1 d . . .
H22A H 0.3907 0.2784 -0.1045 0.069 Uiso 1 1 calc R . .
H22B H 0.4281 0.3622 -0.1793 0.069 Uiso 1 1 calc R . .
H22C H 0.2674 0.3094 -0.2529 0.069 Uiso 1 1 calc R . .
C23 C 0.5352(5) 0.4925(5) 0.0373(5) 0.0345(10) Uani 1 1 d . . .
H23A H 0.6214 0.5090 0.1254 0.041 Uiso 1 1 calc R . .
H23B H 0.5819 0.4550 -0.0171 0.041 Uiso 1 1 calc R . .
C24 C 0.4721(8) 0.5714(4) -0.0459(6) 0.0502(15) Uani 1 1 d . . .
H24A H 0.4210 0.6078 0.0051 0.075 Uiso 1 1 calc R . .
H24B H 0.3940 0.5554 -0.1375 0.075 Uiso 1 1 calc R . .
H24C H 0.5595 0.6032 -0.0603 0.075 Uiso 1 1 calc R . .

loop_
_atom_site_aniso_label
_atom_site_aniso_U_11
_atom_site_aniso_U_22
_atom_site_aniso_U_33
_atom_site_aniso_U_23
_atom_site_aniso_U_13
_atom_site_aniso_U_12
Pt1 0.01591(8) 0.02073(6) 0.01790(7) -0.00085(9) 0.00525(5) -0.00011(9)
Br1 0.0238(3) 0.0239(2) 0.0417(3) 0.0002(2) 0.0092(2) 0.0038(2)
P1 0.0191(6) 0.0253(5) 0.0188(5) -0.0014(4) 0.0041(5) 0.0001(5)
C1 0.020(2) 0.021(2) 0.027(2) 0.0006(15) 0.0100(18) 0.0036(15)
Br2 0.0263(2) 0.0527(2) 0.02046(17) 0.0017(3) 0.00367(16) 0.0030(4)
P2 0.0184(6) 0.0272(5) 0.0217(5) -0.0014(5) 0.0065(5) 0.0019(5)
C2 0.019(2) 0.031(2) 0.018(2) -0.0007(17) 0.0026(19) -0.0020(18)
C3 0.024(3) 0.032(2) 0.047(3) -0.010(2) 0.012(2) -0.003(2)
C4 0.031(3) 0.023(2) 0.077(4) -0.007(3) 0.009(3) -0.006(2)
C5 0.025(3) 0.033(3) 0.066(4) 0.012(3) 0.009(3) -0.003(2)
C6 0.035(3) 0.058(3) 0.036(3) 0.021(3) 0.009(3) -0.002(3)
C7 0.031(3) 0.064(4) 0.028(3) 0.007(3) 0.012(2) 0.008(3)
C8 0.024(2) 0.055(4) 0.024(2) -0.003(2) 0.0099(18) 0.003(2)
C9 0.015(2) 0.031(2) 0.029(2) 0.0004(17) 0.0076(19) 0.0012(17)
C10 0.015(2) 0.028(2) 0.029(2) -0.0005(19) 0.005(2) -0.0037(18)
C11 0.021(3) 0.036(2) 0.040(3) 0.013(2) 0.004(2) 0.005(2)
C12 0.015(2) 0.029(2) 0.031(3) 0.004(2) 0.005(2) -0.0030(18)
C13 0.044(3) 0.048(4) 0.020(2) 0.005(2) 0.005(2) 0.003(2)
C14 0.093(6) 0.057(4) 0.045(4) 0.020(3) 0.031(4) 0.020(4)
C15 0.024(3) 0.035(2) 0.033(3) -0.012(2) 0.005(2) 0.000(2)
C16 0.045(3) 0.025(2) 0.057(4) 0.003(2) 0.015(3) 0.005(2)
C17 0.022(3) 0.039(3) 0.033(3) -0.010(2) 0.007(2) -0.005(2)
C18 0.023(3) 0.058(3) 0.050(3) -0.021(3) 0.008(3) -0.010(2)
C19 0.036(3) 0.042(3) 0.033(3) 0.000(2) 0.013(2) 0.020(2)
C20 0.072(4) 0.029(2) 0.041(3) 0.011(2) 0.024(3) 0.005(3)
C21 0.031(3) 0.041(3) 0.022(2) -0.003(2) 0.007(2) 0.001(2)
C22 0.050(4) 0.056(3) 0.034(3) -0.019(3) 0.015(3) -0.007(3)
C23 0.024(2) 0.046(3) 0.040(2) -0.007(3) 0.0196(19) -0.005(3)
C24 0.049(4) 0.053(3) 0.053(4) 0.011(3) 0.024(3) -0.011(3)

loop_
_geom_bond_atom_site_label_1
_geom_bond_atom_site_label_2
_geom_bond_distance
_geom_bond_site_symmetry_2
_geom_bond_publ_flag
Pt1 C2 2.075(4) . ?
Pt1 C1 2.078(4) . ?
Pt1 P1 2.2846(11) . ?
Pt1 P2 2.2887(11) . ?
Br1 C1 1.948(4) . ?
P1 C17 1.822(5) . ?
P1 C15 1.828(5) . ?
P1 C13 1.838(5) . ?
C1 C9 1.482(6) . ?
C1 C2 1.485(6) . ?
Br2 C2 1.942(4) . ?
P2 C19 1.825(5) . ?
P2 C21 1.840(5) . ?
P2 C23 1.842(5) . ?
C2 C10 1.483(6) . ?
C3 C10 1.375(6) . ?
C3 C4 1.411(8) . ?
C4 C5 1.352(9) . ?
C5 C11 1.415(8) . ?
C6 C7 1.347(8) . ?
C6 C11 1.433(8) . ?
C7 C8 1.413(8) . ?
C8 C9 1.382(6) . ?
C9 C12 1.402(6) . ?
C10 C12 1.429(6) . ?
C11 C12 1.401(6) . ?
C13 C14 1.531(9) . ?
C15 C16 1.500(8) . ?
C17 C18 1.543(7) . ?
C19 C20 1.506(8) . ?
C21 C22 1.521(7) . ?
C23 C24 1.485(9) . ?
